data_2222431
loop_
_publ_author_name
'Tang, Shi-Gui'
'Yang, Cheng-Long'
'Chen, Jun-Hua'
'Bi, Sheng'
'Guo, Cheng'

_publ_section_title
;
 4-Methyl-3-[4-(3-pyridyl)pyrimidin-2-yloxy]aniline
;
_journal_coeditor_code PV2165
_journal_issue 7
_journal_name_full 'Acta Crystallographica Section E'
_journal_page_first o1707
_journal_paper_doi 10.1107/S1600536809023770
_journal_volume 65
_journal_year 2009
_chemical_formula_iupac 'C16 H14 N4 O'
_chemical_formula_moiety 'C16 H14 N4 O'
_chemical_formula_sum 'C16 H14 N4 O'
_chemical_formula_weight 278.31
_chemical_name_systematic
;
4-Methyl-3-[4-(3-pyridyl)pyrimidin-2-yloxy]aniline
;
_space_group_IT_number 14
_symmetry_cell_setting monoclinic
_symmetry_space_group_name_Hall '-P 2ybc'
_symmetry_space_group_name_H-M 'P 1 21/c 1'
_atom_sites_solution_hydrogens geom
_atom_sites_solution_primary direct
_atom_sites_solution_secondary difmap
_audit_creation_method SHELXL-97
_cell_angle_alpha 90.00
_cell_angle_beta 98.29(3)
_cell_angle_gamma 90.00
_cell_formula_units_Z 4
_cell_length_a 8.5800(17)
_cell_length_b 20.360(4)
_cell_length_c 8.0780(16)
_cell_measurement_reflns_used 25
_cell_measurement_temperature 293(2)
_cell_measurement_theta_max 13
_cell_measurement_theta_min 9
_cell_volume 1396.4(5)
_computing_cell_refinement 'CAD-4 EXPRESS (Enraf--Nonius, 1989)'
_computing_data_collection 'CAD-4 EXPRESS (Enraf--Nonius, 1989)'
_computing_data_reduction 'XCAD4 (Harms & Wocadlo, 1995)'
_computing_molecular_graphics 'SHELXL97 (Sheldrick, 2008)'
_computing_publication_material 'SHELXL97 (Sheldrick, 2008)'
_computing_structure_refinement 'SHELXL97 (Sheldrick, 2008)'
_computing_structure_solution 'SHELXS97 (Sheldrick, 2008)'
_diffrn_ambient_temperature 293(2)
_diffrn_measured_fraction_theta_full 0.999
_diffrn_measured_fraction_theta_max 0.999
_diffrn_measurement_device_type 'Enraf--Nonius CAD-4'
_diffrn_measurement_method \w/2\q
_diffrn_radiation_monochromator graphite
_diffrn_radiation_source 'fine-focus sealed tube'
_diffrn_radiation_type MoK\a
_diffrn_radiation_wavelength 0.71073
_diffrn_reflns_av_R_equivalents 0.0177
_diffrn_reflns_av_sigmaI/netI 0.0477
_diffrn_reflns_limit_h_max 0
_diffrn_reflns_limit_h_min -10
_diffrn_reflns_limit_k_max 24
_diffrn_reflns_limit_k_min 0
_diffrn_reflns_limit_l_max 9
_diffrn_reflns_limit_l_min -9
_diffrn_reflns_number 2698
_diffrn_reflns_theta_full 25.26
_diffrn_reflns_theta_max 25.26
_diffrn_reflns_theta_min 2.00
_diffrn_standards_decay_% 1
_diffrn_standards_interval_count 200
_diffrn_standards_interval_time 120
_diffrn_standards_number 3
_exptl_absorpt_coefficient_mu 0.087
_exptl_absorpt_correction_T_max 0.9914
_exptl_absorpt_correction_T_min 0.9828
_exptl_absorpt_correction_type psi-scan
_exptl_absorpt_process_details '(North <i>et al.</i>, 1968)'
_exptl_crystal_colour colorless
_exptl_crystal_density_diffrn 1.324
_exptl_crystal_density_method 'not measured'
_exptl_crystal_description block
_exptl_crystal_F_000 584
_exptl_crystal_size_max 0.20
_exptl_crystal_size_mid 0.20
_exptl_crystal_size_min 0.10
_refine_diff_density_max 0.280
_refine_diff_density_min -0.300
_refine_ls_extinction_coef 0.017(4)
_refine_ls_extinction_method 'SHELXL97 (Sheldrick, 2008)'
_refine_ls_goodness_of_fit_ref 1.011
_refine_ls_hydrogen_treatment constr
_refine_ls_matrix_type full
_refine_ls_number_parameters 190
_refine_ls_number_reflns 2526
_refine_ls_number_restraints 0
_refine_ls_restrained_S_all 1.011
_refine_ls_R_factor_all 0.1070
_refine_ls_R_factor_gt 0.0609
_refine_ls_shift/su_max 0.000
_refine_ls_shift/su_mean 0.000
_refine_ls_structure_factor_coef Fsqd
_refine_ls_weighting_details 'calc w=1/[\s^2^(Fo^2^)+(0.06P)^2^+1.4P] where P=(Fo^2^+2Fc^2^)/3'
_refine_ls_weighting_scheme calc
_refine_ls_wR_factor_gt 0.1428
_refine_ls_wR_factor_ref 0.1703
_reflns_number_gt 1587
_reflns_number_total 2526
_reflns_threshold_expression I>2\s(I)
_cod_data_source_file pv2165.cif
_cod_data_source_block I
_cod_depositor_comments
;
The following automatic conversions were performed:
'_symmetry_cell_setting' value 'Monoclinic' changed to 'monoclinic'
according to '/home/saulius/struct/CIF-dictionaries/cif_core.dic'
dictionary named 'cif_core.dic' version 2.4.1 from 2010-06-29.

Automatic conversion script
Id: cif_fix_enum 1527 2010-12-29 10:47:43Z saulius 

The following automatic conversions were performed:

'_symmetry_cell_setting' value 'Monoclinic' changed to 'monoclinic'
according to /home/saulius/struct/CIF-dictionaries/cif_core.dic
dictionary named 'cif_core.dic' version 2.4.1 from 2010-06-29.

Automatic conversion script
Id: cif_fix_values 1715 2011-07-08 13:25:40Z adriana 
;
_cod_original_sg_symbol_H-M 'P 21/c'
_cod_database_code 2222431
_cod_database_fobs_code 2222431

loop_
_symmetry_equiv_pos_as_xyz
'x, y, z'
'-x, y+1/2, -z+1/2'
'-x, -y, -z'
'x, -y-1/2, z-1/2'

loop_
_atom_site_type_symbol
_atom_site_label
_atom_site_fract_x
_atom_site_fract_y
_atom_site_fract_z
_atom_site_U_iso_or_equiv
_atom_site_adp_type
_atom_site_calc_flag
_atom_site_refinement_flags
_atom_site_occupancy
_atom_site_disorder_assembly
_atom_site_disorder_group
O O 0.1194(2) 0.51325(11) 0.7760(3) 0.0508(6) Uani d . 1 . .
N N1 -0.2002(3) 0.66654(13) 1.0241(4) 0.0543(8) Uani d . 1 . .
H H1A -0.2537 0.7024 1.0186 0.065 Uiso calc R 1 . .
H H1B -0.1955 0.6419 1.1111 0.065 Uiso calc R 1 . .
C C1 0.1120(5) 0.5926(2) 0.4732(5) 0.0680(11) Uani d . 1 . .
H H1C 0.1658 0.5515 0.4963 0.102 Uiso calc R 1 . .
H H1D 0.1862 0.6258 0.4525 0.102 Uiso calc R 1 . .
H H1E 0.0335 0.5879 0.3765 0.102 Uiso calc R 1 . .
N N2 0.3246(3) 0.44734(12) 0.7623(3) 0.0416(7) Uani d . 1 . .
C C2 0.0341(4) 0.61219(17) 0.6213(4) 0.0460(8) Uani d . 1 . .
N N3 0.3632(3) 0.56324(13) 0.7919(4) 0.0497(7) Uani d . 1 . .
C C3 -0.0526(4) 0.66983(17) 0.6214(4) 0.0498(9) Uani d . 1 . .
H H3B -0.0593 0.6973 0.5285 0.060 Uiso calc R 1 . .
C C4 -0.1290(4) 0.68813(16) 0.7523(4) 0.0480(9) Uani d . 1 . .
H H4A -0.1857 0.7272 0.7468 0.058 Uiso calc R 1 . .
N N4 0.4792(4) 0.26228(15) 0.6373(4) 0.0649(9) Uani d . 1 . .
C C5 -0.1216(3) 0.64847(14) 0.8928(4) 0.0405(8) Uani d . 1 . .
C C6 -0.0318(3) 0.59152(14) 0.8984(4) 0.0395(8) Uani d . 1 . .
H H6A -0.0230 0.5645 0.9921 0.047 Uiso calc R 1 . .
C C7 0.0441(3) 0.57516(15) 0.7653(4) 0.0403(8) Uani d . 1 . .
C C8 0.2772(4) 0.50942(15) 0.7753(4) 0.0412(8) Uani d . 1 . .
C C9 0.4799(4) 0.43896(15) 0.7646(4) 0.0406(8) Uani d . 1 . .
C C10 0.5823(4) 0.49200(17) 0.7776(5) 0.0522(9) Uani d . 1 . .
H H10A 0.6898 0.4863 0.7773 0.063 Uiso calc R 1 . .
C C11 0.5179(4) 0.55349(17) 0.7909(5) 0.0556(10) Uani d . 1 . .
H H11A 0.5845 0.5898 0.7995 0.067 Uiso calc R 1 . .
C C12 0.5341(4) 0.37050(15) 0.7517(4) 0.0411(8) Uani d . 1 . .
C C13 0.4408(4) 0.32551(17) 0.6553(5) 0.0526(9) Uani d . 1 . .
H H13A 0.3447 0.3400 0.5990 0.063 Uiso calc R 1 . .
C C14 0.6177(5) 0.24293(19) 0.7200(5) 0.0630(11) Uani d . 1 . .
H H14A 0.6476 0.1993 0.7104 0.076 Uiso calc R 1 . .
C C15 0.7182(5) 0.28438(19) 0.8184(5) 0.0619(10) Uani d . 1 . .
H H15A 0.8136 0.2687 0.8737 0.074 Uiso calc R 1 . .
C C16 0.6774(4) 0.34860(18) 0.8347(5) 0.0531(9) Uani d . 1 . .
H H16A 0.7445 0.3772 0.9004 0.064 Uiso calc R 1 . .

loop_
_atom_site_aniso_label
_atom_site_aniso_U_11
_atom_site_aniso_U_22
_atom_site_aniso_U_33
_atom_site_aniso_U_12
_atom_site_aniso_U_13
_atom_site_aniso_U_23
O 0.0398(13) 0.0379(12) 0.0783(18) -0.0001(10) 0.0208(11) -0.0024(11)
N1 0.066(2) 0.0395(16) 0.0609(19) 0.0056(14) 0.0227(16) -0.0018(14)
C1 0.069(3) 0.083(3) 0.055(2) -0.006(2) 0.019(2) 0.000(2)
N2 0.0410(16) 0.0358(14) 0.0497(17) -0.0021(12) 0.0123(12) -0.0049(12)
C2 0.0391(18) 0.053(2) 0.046(2) -0.0059(16) 0.0087(15) 0.0002(16)
N3 0.0463(17) 0.0412(16) 0.0619(19) -0.0045(13) 0.0084(14) -0.0053(14)
C3 0.0455(19) 0.052(2) 0.051(2) -0.0074(17) 0.0033(16) 0.0154(17)
C4 0.0435(19) 0.0358(18) 0.065(2) 0.0023(15) 0.0084(17) 0.0086(16)
N4 0.062(2) 0.0462(18) 0.090(3) -0.0014(16) 0.0242(18) -0.0145(17)
C5 0.0369(17) 0.0353(17) 0.050(2) -0.0061(14) 0.0070(14) -0.0037(15)
C6 0.0381(17) 0.0328(17) 0.048(2) -0.0047(14) 0.0077(15) 0.0052(14)
C7 0.0340(17) 0.0313(16) 0.057(2) -0.0029(13) 0.0106(15) -0.0013(15)
C8 0.0406(18) 0.0393(18) 0.0453(19) -0.0014(15) 0.0116(14) -0.0034(15)
C9 0.0393(18) 0.0424(18) 0.0414(18) -0.0007(14) 0.0101(14) -0.0043(14)
C10 0.0387(18) 0.048(2) 0.071(3) -0.0050(16) 0.0125(17) -0.0057(18)
C11 0.045(2) 0.045(2) 0.076(3) -0.0100(16) 0.0074(18) -0.0075(18)
C12 0.0387(18) 0.0407(18) 0.0462(19) -0.0019(14) 0.0143(15) -0.0032(15)
C13 0.0426(19) 0.047(2) 0.070(2) -0.0003(16) 0.0138(17) -0.0118(18)
C14 0.070(3) 0.044(2) 0.081(3) 0.010(2) 0.033(2) 0.000(2)
C15 0.058(2) 0.057(2) 0.072(3) 0.018(2) 0.012(2) 0.006(2)
C16 0.050(2) 0.054(2) 0.056(2) 0.0034(17) 0.0087(17) -0.0060(17)

loop_
_atom_type_symbol
_atom_type_description
_atom_type_scat_dispersion_real
_atom_type_scat_dispersion_imag
_atom_type_scat_source
C C 0.0033 0.0016 'International Tables Vol C Tables 4.2.6.8 and 6.1.1.4'
H H 0.0000 0.0000 'International Tables Vol C Tables 4.2.6.8 and 6.1.1.4'
N N 0.0061 0.0033 'International Tables Vol C Tables 4.2.6.8 and 6.1.1.4'
O O 0.0106 0.0060 'International Tables Vol C Tables 4.2.6.8 and 6.1.1.4'

loop_
_geom_angle_atom_site_label_1
_geom_angle_atom_site_label_2
_geom_angle_atom_site_label_3
_geom_angle_site_symmetry_1
_geom_angle_site_symmetry_3
_geom_angle
_geom_angle_publ_flag
C8 O C7 . . 119.9(2) ?
C5 N1 H1A . . 120.0 ?
C5 N1 H1B . . 120.0 ?
H1A N1 H1B . . 120.0 ?
C2 C1 H1C . . 109.5 ?
C2 C1 H1D . . 109.5 ?
H1C C1 H1D . . 109.5 ?
C2 C1 H1E . . 109.5 ?
H1C C1 H1E . . 109.5 ?
H1D C1 H1E . . 109.5 ?
C8 N2 C9 . . 115.6(3) ?
C7 C2 C3 . . 115.5(3) ?
C7 C2 C1 . . 123.0(3) ?
C3 C2 C1 . . 121.5(3) ?
C8 N3 C11 . . 114.6(3) ?
C4 C3 C2 . . 123.0(3) ?
C4 C3 H3B . . 118.5 ?
C2 C3 H3B . . 118.5 ?
C3 C4 C5 . . 120.1(3) ?
C3 C4 H4A . . 120.0 ?
C5 C4 H4A . . 120.0 ?
C14 N4 C13 . . 116.3(3) ?
C4 C5 N1 . . 120.1(3) ?
C4 C5 C6 . . 118.2(3) ?
N1 C5 C6 . . 121.7(3) ?
C7 C6 C5 . . 119.9(3) ?
C7 C6 H6A . . 120.0 ?
C5 C6 H6A . . 120.0 ?
C6 C7 C2 . . 123.2(3) ?
C6 C7 O . . 115.6(3) ?
C2 C7 O . . 120.8(3) ?
N3 C8 N2 . . 128.5(3) ?
N3 C8 O . . 119.8(3) ?
N2 C8 O . . 111.7(3) ?
N2 C9 C10 . . 121.3(3) ?
N2 C9 C12 . . 116.2(3) ?
C10 C9 C12 . . 122.5(3) ?
C11 C10 C9 . . 117.1(3) ?
C11 C10 H10A . . 121.4 ?
C9 C10 H10A . . 121.4 ?
N3 C11 C10 . . 122.8(3) ?
N3 C11 H11A . . 118.6 ?
C10 C11 H11A . . 118.6 ?
C13 C12 C16 . . 117.5(3) ?
C13 C12 C9 . . 120.1(3) ?
C16 C12 C9 . . 122.4(3) ?
N4 C13 C12 . . 124.5(3) ?
N4 C13 H13A . . 117.8 ?
C12 C13 H13A . . 117.8 ?
N4 C14 C15 . . 123.1(3) ?
N4 C14 H14A . . 118.4 ?
C15 C14 H14A . . 118.4 ?
C16 C15 C14 . . 119.7(4) ?
C16 C15 H15A . . 120.2 ?
C14 C15 H15A . . 120.2 ?
C15 C16 C12 . . 118.9(4) ?
C15 C16 H16A . . 120.5 ?
C12 C16 H16A . . 120.5 ?

loop_
_geom_bond_atom_site_label_1
_geom_bond_atom_site_label_2
_geom_bond_site_symmetry_2
_geom_bond_distance
_geom_bond_publ_flag
O C8 . 1.357(4) ?
O C7 . 1.413(4) ?
N1 C5 . 1.387(4) ?
N1 H1A . 0.8600 ?
N1 H1B . 0.8600 ?
C1 C2 . 1.506(5) ?
C1 H1C . 0.9600 ?
C1 H1D . 0.9600 ?
C1 H1E . 0.9600 ?
N2 C8 . 1.337(4) ?
N2 C9 . 1.340(4) ?
C2 C7 . 1.379(5) ?
C2 C3 . 1.389(5) ?
N3 C8 . 1.317(4) ?
N3 C11 . 1.344(4) ?
C3 C4 . 1.374(5) ?
C3 H3B . 0.9300 ?
C4 C5 . 1.387(4) ?
C4 H4A . 0.9300 ?
N4 C14 . 1.336(5) ?
N4 C13 . 1.342(4) ?
C5 C6 . 1.389(4) ?
C6 C7 . 1.376(4) ?
C6 H6A . 0.9300 ?
C9 C10 . 1.387(4) ?
C9 C12 . 1.478(4) ?
C10 C11 . 1.379(5) ?
C10 H10A . 0.9300 ?
C11 H11A . 0.9300 ?
C12 C13 . 1.381(5) ?
C12 C16 . 1.386(5) ?
C13 H13A . 0.9300 ?
C14 C15 . 1.375(5) ?
C14 H14A . 0.9300 ?
C15 C16 . 1.365(5) ?
C15 H15A . 0.9300 ?
C16 H16A . 0.9300 ?

loop_
_geom_hbond_atom_site_label_D
_geom_hbond_atom_site_label_H
_geom_hbond_atom_site_label_A
_geom_hbond_site_symmetry_A
_geom_hbond_distance_DH
_geom_hbond_distance_HA
_geom_hbond_distance_DA
_geom_hbond_angle_DHA
N1 H1A N4 2_556 0.8600 2.4700 3.214(4) 145.00
N1 H1B N2 3_567 0.8600 2.4300 3.166(4) 144.00

loop_
_geom_torsion_atom_site_label_1
_geom_torsion_atom_site_label_2
_geom_torsion_atom_site_label_3
_geom_torsion_atom_site_label_4
_geom_torsion_site_symmetry_1
_geom_torsion_site_symmetry_2
_geom_torsion_site_symmetry_3
_geom_torsion_site_symmetry_4
_geom_torsion
_geom_torsion_publ_flag
C7 C2 C3 C4 . . . . -2.5(5) ?
C1 C2 C3 C4 . . . . 178.0(3) ?
C2 C3 C4 C5 . . . . 0.0(5) ?
C3 C4 C5 N1 . . . . -179.2(3) ?
C3 C4 C5 C6 . . . . 1.9(5) ?
C4 C5 C6 C7 . . . . -1.3(4) ?
N1 C5 C6 C7 . . . . 179.8(3) ?
C5 C6 C7 C2 . . . . -1.2(5) ?
C5 C6 C7 O . . . . -174.0(3) ?
C3 C2 C7 C6 . . . . 3.1(5) ?
C1 C2 C7 C6 . . . . -177.4(3) ?
C3 C2 C7 O . . . . 175.4(3) ?
C1 C2 C7 O . . . . -5.0(5) ?
C8 O C7 C6 . . . . -119.7(3) ?
C8 O C7 C2 . . . . 67.4(4) ?
C11 N3 C8 N2 . . . . 1.9(5) ?
C11 N3 C8 O . . . . 179.5(3) ?
C9 N2 C8 N3 . . . . -0.8(5) ?
C9 N2 C8 O . . . . -178.5(3) ?
C7 O C8 N3 . . . . 10.9(5) ?
C7 O C8 N2 . . . . -171.2(3) ?
C8 N2 C9 C10 . . . . -0.8(5) ?
C8 N2 C9 C12 . . . . 179.5(3) ?
N2 C9 C10 C11 . . . . 1.1(5) ?
C12 C9 C10 C11 . . . . -179.2(3) ?
C8 N3 C11 C10 . . . . -1.5(5) ?
C9 C10 C11 N3 . . . . 0.1(6) ?
N2 C9 C12 C13 . . . . 34.5(4) ?
C10 C9 C12 C13 . . . . -145.2(3) ?
N2 C9 C12 C16 . . . . -145.1(3) ?
C10 C9 C12 C16 . . . . 35.2(5) ?
C14 N4 C13 C12 . . . . 0.1(5) ?
C16 C12 C13 N4 . . . . 0.2(5) ?
C9 C12 C13 N4 . . . . -179.3(3) ?
C13 N4 C14 C15 . . . . -0.3(6) ?
N4 C14 C15 C16 . . . . 0.0(6) ?
C14 C15 C16 C12 . . . . 0.4(6) ?
C13 C12 C16 C15 . . . . -0.5(5) ?
C9 C12 C16 C15 . . . . 179.1(3) ?

loop_
_cod_related_entry_id
_cod_related_entry_database
_cod_related_entry_code
1 ChemSpider 24742673
